data_1548000
loop_
_publ_author_name
'Matthew Gregson'
'Erli Lu'
'David P. Mills'
'Floriana Tuna'
'Eric J. L. McInnes'
'Christoph Hennig'
'Andreas C. Scheinost'
'Jonathan McMaster'
'William Lewis'
'Alexander J. Blake'
'Andrew Kerridge'
'Stephen T. Liddle'

_publ_section_title
;
 The inverse-trans-influence in tetravalent lanthanide and actinide
 bis(carbene) complexes
;
_journal_name_full 'Nature Communications'
_journal_page_first 14137
_journal_paper_doi 10.1038/ncomms14137
_journal_volume 8
_journal_year 2017
_chemical_formula_moiety 'C62 H76 Ce N4 P4 Si4, C5 H12'
_chemical_formula_sum 'C67 H88 Ce N4 P4 Si4'
_chemical_formula_weight 1325.77
_space_group_crystal_system triclinic
_space_group_IT_number 2
_space_group_name_Hall '-P 1'
_space_group_name_H-M_alt 'P -1'
_symmetry_space_group_name_Hall '-P 1'
_symmetry_space_group_name_H-M 'P -1'
_atom_sites_solution_hydrogens geom
_cell_angle_alpha 95.8269(16)
_cell_angle_beta 101.8739(14)
_cell_angle_gamma 109.0531(17)
_cell_formula_units_Z 2
_cell_length_a 12.5621(2)
_cell_length_b 13.9370(3)
_cell_length_c 21.4408(4)
_cell_measurement_reflns_used 15180
_cell_measurement_temperature 120(2)
_cell_measurement_theta_max 74.0260
_cell_measurement_theta_min 3.6770
_cell_volume 3414.01(12)
_computing_cell_refinement
;
CrysAlisPro, Agilent Technologies,
Version 1.171.37.31 (release 14-01-2014 CrysAlis171 .NET)
(compiled Jan 14 2014,18:38:05)
;
_computing_data_collection
;
CrysAlisPro, Agilent Technologies,
Version 1.171.37.31 (release 14-01-2014 CrysAlis171 .NET)
(compiled Jan 14 2014,18:38:05)
;
_computing_data_reduction
;
CrysAlisPro, Agilent Technologies,
Version 1.171.37.31 (release 14-01-2014 CrysAlis171 .NET)
(compiled Jan 14 2014,18:38:05)
;
_computing_molecular_graphics 'Olex2 (Dolomanov et al., 2009)'
_computing_publication_material 'Olex2 (Dolomanov et al., 2009)'
_computing_structure_refinement 'ShelXL (Sheldrick, 2015)'
_computing_structure_solution 'ShelXS (Sheldrick, 2008)'
_diffrn_ambient_temperature 120(2)
_diffrn_detector 'CCD area detector'
_diffrn_detector_area_resol_mean 10.6296
_diffrn_detector_type 'Agilent Diffraction Atlas detector'
_diffrn_measured_fraction_theta_full 0.999
_diffrn_measured_fraction_theta_max 0.971
_diffrn_measurement_details
;
#__ type_ start__ end____ width___ exp.time_
  1 omega  -30.00   33.00   1.0000    2.0000
omega____ theta____ kappa____ phi______ frames
    -      -38.5000   38.0000 -150.0000 63

#__ type_ start__ end____ width___ exp.time_
  2 omega  -50.00   -5.00   1.0000    2.0000
omega____ theta____ kappa____ phi______ frames
    -      -38.5000  125.0000 -120.0000 45

#__ type_ start__ end____ width___ exp.time_
  3 omega  -89.00  -18.00   1.0000    2.0000
omega____ theta____ kappa____ phi______ frames
    -      -38.5000  125.0000  -30.0000 71

#__ type_ start__ end____ width___ exp.time_
  4 omega  -83.00  -35.00   1.0000    2.0000
omega____ theta____ kappa____ phi______ frames
    -      -38.5000  125.0000  150.0000 48

#__ type_ start__ end____ width___ exp.time_
  5 omega -110.00  -18.00   1.0000    2.0000
omega____ theta____ kappa____ phi______ frames
    -      -38.5000  -38.0000   30.0000 92

#__ type_ start__ end____ width___ exp.time_
  6 omega -110.00  -61.00   1.0000    2.0000
omega____ theta____ kappa____ phi______ frames
    -      -38.5000  -38.0000  120.0000 49

#__ type_ start__ end____ width___ exp.time_
  7 omega   47.00   92.00   1.0000    8.0000
omega____ theta____ kappa____ phi______ frames
    -      105.3295  -94.0000 -150.0000 45

#__ type_ start__ end____ width___ exp.time_
  8 omega   46.00  109.00   1.0000    8.0000
omega____ theta____ kappa____ phi______ frames
    -      105.3295  -94.0000  -90.0000 63

#__ type_ start__ end____ width___ exp.time_
  9 omega   69.00   96.00   1.0000    8.0000
omega____ theta____ kappa____ phi______ frames
    -      105.3295  -45.0000   30.0000 27

#__ type_ start__ end____ width___ exp.time_
 10 omega  137.00  178.00   1.0000    8.0000
omega____ theta____ kappa____ phi______ frames
    -      105.3295   30.0000  120.0000 41

#__ type_ start__ end____ width___ exp.time_
 11 omega  130.00  170.00   1.0000    8.0000
omega____ theta____ kappa____ phi______ frames
    -      105.3295   77.0000   30.0000 40

#__ type_ start__ end____ width___ exp.time_
 12 omega  131.00  175.00   1.0000    8.0000
omega____ theta____ kappa____ phi______ frames
    -      105.3295   45.0000  -30.0000 44

#__ type_ start__ end____ width___ exp.time_
 13 omega   75.00  102.00   1.0000    8.0000
omega____ theta____ kappa____ phi______ frames
    -      105.3295   77.0000   30.0000 27

#__ type_ start__ end____ width___ exp.time_
 14 omega   32.00  145.00   1.0000    8.0000
omega____ theta____ kappa____ phi______ frames
    -      105.3295  -15.0000  -30.0000 113

#__ type_ start__ end____ width___ exp.time_
 15 omega   43.00  109.00   1.0000    8.0000
omega____ theta____ kappa____ phi______ frames
    -      105.3295  -94.0000    0.0000 66

#__ type_ start__ end____ width___ exp.time_
 16 omega   37.00   99.00   1.0000    8.0000
omega____ theta____ kappa____ phi______ frames
    -      105.3295  -45.0000 -120.0000 62

#__ type_ start__ end____ width___ exp.time_
 17 omega   39.00  121.00   1.0000    8.0000
omega____ theta____ kappa____ phi______ frames
    -      105.3295 -125.0000 -150.0000 82

#__ type_ start__ end____ width___ exp.time_
 18 omega   32.00   85.00   1.0000    8.0000
omega____ theta____ kappa____ phi______ frames
    -      105.3295  -30.0000  -60.0000 53

#__ type_ start__ end____ width___ exp.time_
 19 omega   39.00   67.00   1.0000    8.0000
omega____ theta____ kappa____ phi______ frames
    -      105.3295  -45.0000   90.0000 28

#__ type_ start__ end____ width___ exp.time_
 20 omega   36.00   82.00   1.0000    8.0000
omega____ theta____ kappa____ phi______ frames
    -      105.3295  -30.0000  150.0000 46

#__ type_ start__ end____ width___ exp.time_
 21 omega   33.00   97.00   1.0000    8.0000
omega____ theta____ kappa____ phi______ frames
    -      105.3295  -94.0000   90.0000 64
;
_diffrn_measurement_device '\k-geometry diffractometer'
_diffrn_measurement_device_type 'GV1000, Atlas'
_diffrn_measurement_method '\w scans'
_diffrn_orient_matrix_UB_11 0.0529970000
_diffrn_orient_matrix_UB_12 -0.0228168000
_diffrn_orient_matrix_UB_13 -0.0559587000
_diffrn_orient_matrix_UB_21 0.0610004000
_diffrn_orient_matrix_UB_22 0.1167122000
_diffrn_orient_matrix_UB_23 0.0037985000
_diffrn_orient_matrix_UB_31 0.1070760000
_diffrn_orient_matrix_UB_32 -0.0020355000
_diffrn_orient_matrix_UB_33 0.0493008000
_diffrn_radiation_collimation 'focusing mirrors'
_diffrn_radiation_monochromator mirror
_diffrn_radiation_probe x-ray
_diffrn_radiation_type CuK\a
_diffrn_radiation_wavelength 1.54184
_diffrn_reflns_av_R_equivalents 0.0308
_diffrn_reflns_av_unetI/netI 0.0413
_diffrn_reflns_Laue_measured_fraction_full 0.999
_diffrn_reflns_Laue_measured_fraction_max 0.971
_diffrn_reflns_limit_h_max 15
_diffrn_reflns_limit_h_min -15
_diffrn_reflns_limit_k_max 16
_diffrn_reflns_limit_k_min -17
_diffrn_reflns_limit_l_max 26
_diffrn_reflns_limit_l_min -23
_diffrn_reflns_number 25253
_diffrn_reflns_point_group_measured_fraction_full 0.999
_diffrn_reflns_point_group_measured_fraction_max 0.971
_diffrn_reflns_theta_full 67.684
_diffrn_reflns_theta_max 74.442
_diffrn_reflns_theta_min 3.412
_diffrn_source 'microfocus sealed tube'
_diffrn_source_target Cu
_diffrn_source_type 'Agilent Diffraction microfocus tube'
_exptl_absorpt_coefficient_mu 7.022
_exptl_absorpt_correction_T_max 0.550
_exptl_absorpt_correction_T_min 0.345
_exptl_absorpt_correction_type gaussian
_exptl_absorpt_process_details
;
CrysAlisPro, Agilent Technologies,
Version 1.171.37.31 (release 14-01-2014 CrysAlis171 .NET)
(compiled Jan 14 2014,18:38:05)
Numerical absorption correction based on gaussian integration over
			a multifaceted crystal model
Empirical absorption correction using spherical harmonics,
 implemented in SCALE3 ABSPACK scaling algorithm.
;
_exptl_crystal_colour 'dark green'
_exptl_crystal_colour_lustre .
_exptl_crystal_colour_modifier dark
_exptl_crystal_colour_primary green
_exptl_crystal_density_diffrn 1.290
_exptl_crystal_description block
_exptl_crystal_F_000 1384
_exptl_crystal_size_max 0.2448
_exptl_crystal_size_mid 0.1911
_exptl_crystal_size_min 0.1244
_refine_diff_density_max 0.810
_refine_diff_density_min -0.576
_refine_diff_density_rms 0.067
_refine_ls_extinction_coef .
_refine_ls_extinction_method none
_refine_ls_goodness_of_fit_ref 1.023
_refine_ls_hydrogen_treatment constr
_refine_ls_matrix_type full
_refine_ls_number_parameters 753
_refine_ls_number_reflns 13558
_refine_ls_number_restraints 42
_refine_ls_restrained_S_all 1.024
_refine_ls_R_factor_all 0.0306
_refine_ls_R_factor_gt 0.0293
_refine_ls_shift/su_max 0.003
_refine_ls_shift/su_mean 0.000
_refine_ls_structure_factor_coef Fsqd
_refine_ls_weighting_details 'w=1/[\s^2^(Fo^2^)+(0.0465P)^2^+0.1193P] where P=(Fo^2^+2Fc^2^)/3'
_refine_ls_weighting_scheme calc
_refine_ls_wR_factor_gt 0.0749
_refine_ls_wR_factor_ref 0.0761
_reflns_Friedel_coverage 0.000
_reflns_Friedel_fraction_full .
_reflns_Friedel_fraction_max .
_reflns_number_gt 13060
_reflns_number_total 13558
_reflns_threshold_expression 'I > 2\s(I)'
_cod_data_source_file ncomms14137-s6.cif
_cod_data_source_block 3Ce
_cod_original_cell_volume 3414.00(12)
_cod_database_code 1548000
_chemical_oxdiff_formula 'C62 H76 Ce1 N4 P4 Si4'
_shelx_space_group_comment
;
The symmetry employed for this shelxl refinement is uniquely defined
by the following loop, which should always be used as a source of
symmetry information in preference to the above space-group names.
They are only intended as comments.
;
_reflns_odcompleteness_completeness 99.99
_reflns_odcompleteness_iscentric 1
_reflns_odcompleteness_theta 66.97
_olex2_refinement_description
;
1. Fixed Uiso
 At 1.2 times of:
  All C(H) groups, All C(H,H) groups, All C(H,H,H,H) groups
 At 1.5 times of:
  All C(H,H,H) groups, All C(H,H,H,H,H,H) groups
2. Restrained distances
 C66-C65 \\sim C66A-C65A
 with sigma of 0.02
 C67-C66A \\sim C67-C66
 with sigma of 0.02
 C65-C64 \\sim C65A-C64
 with sigma of 0.02
3. Rigid body (RIGU) restrains
 C65, C63, C64, C65A, C66, C66A, C67
 with sigma for 1-2 distances of 0.004 and sigma for 1-3 distances of 0.004
4. Others
 Sof(H64C)=Sof(H64D)=Sof(H67D)=Sof(H67E)=Sof(H67F)=Sof(C66A)=Sof(H66C)=
 Sof(H66D)=Sof(C65A)=Sof(H65C)=Sof(H65D)=1-FVAR(1)
 Sof(H64A)=Sof(H64B)=Sof(C65)=Sof(H65A)=Sof(H65B)=Sof(C66)=Sof(H66A)=Sof(H66B)=
 Sof(H67A)=Sof(H67B)=Sof(H67C)=FVAR(1)
5.a Secondary CH2 refined with riding coordinates:
 C64(H64A,H64B), C64(H64C,H64D), C65(H65A,H65B), C66(H66A,H66B), C66A(H66C,
 H66D), C65A(H65C,H65D)
5.b Me refined with riding coordinates:
 C67(H67A,H67B,H67C), C67(H67D,H67E,H67F)
5.c Aromatic/amide H refined with riding coordinates:
 C3(H3), C4(H4), C5(H5), C6(H6), C7(H7), C9(H9), C10(H10), C11(H11), C12(H12),
 C13(H13), C18(H18), C19(H19), C20(H20), C21(H21), C22(H22), C24(H24), C25(H25),
  C26(H26), C27(H27), C28(H28), C34(H34), C35(H35), C36(H36), C37(H37),
 C38(H38), C40(H40), C41(H41), C42(H42), C43(H43), C44(H44), C49(H49), C50(H50),
  C51(H51), C52(H52), C53(H53), C55(H55), C56(H56), C57(H57), C58(H58), C59(H59)
5.d Idealised Me refined as rotating group:
 C14(H14A,H14B,H14C), C15(H15A,H15B,H15C), C16(H16A,H16B,H16C), C29(H29A,H29B,
 H29C), C30(H30A,H30B,H30C), C31(H31A,H31B,H31C), C45(H45A,H45B,H45C), C46(H46A,
 H46B,H46C), C47(H47A,H47B,H47C), C60(H60A,H60B,H60C), C61(H61A,H61B,H61C),
 C62(H62A,H62B,H62C), C63(H63A,H63B,H63C)
;
_olex2_submission_special_instructions 'No special instructions were received'

loop_
_space_group_symop_operation_xyz
'x, y, z'
'-x, -y, -z'

loop_
_atom_site_label
_atom_site_type_symbol
_atom_site_fract_x
_atom_site_fract_y
_atom_site_fract_z
_atom_site_U_iso_or_equiv
_atom_site_adp_type
_atom_site_occupancy
_atom_site_site_symmetry_order
_atom_site_calc_flag
_atom_site_refinement_flags_posn
_atom_site_refinement_flags_adp
_atom_site_refinement_flags_occupancy
_atom_site_disorder_assembly
_atom_site_disorder_group
C1 C 0.74975(19) 0.63477(17) 0.78622(10) 0.0232(4) Uani 1 1 d . . . . .
C2 C 0.49944(19) 0.57680(18) 0.77336(12) 0.0269(4) Uani 1 1 d . . . . .
C3 C 0.3836(2) 0.5357(2) 0.73767(14) 0.0377(6) Uani 1 1 d . . . . .
H3 H 0.3651 0.5135 0.6921 0.045 Uiso 1 1 calc R . . . .
C4 C 0.2948(2) 0.5271(2) 0.76885(16) 0.0429(7) Uani 1 1 d . . . . .
H4 H 0.2159 0.5002 0.7443 0.052 Uiso 1 1 calc R . . . .
C5 C 0.3205(3) 0.5573(2) 0.83495(17) 0.0460(7) Uani 1 1 d . . . . .
H5 H 0.2595 0.5495 0.8561 0.055 Uiso 1 1 calc R . . . .
C6 C 0.4348(3) 0.5988(3) 0.87039(17) 0.0527(8) Uani 1 1 d . . . . .
H6 H 0.4528 0.6209 0.9159 0.063 Uiso 1 1 calc R . . . .
C7 C 0.5245(2) 0.6083(2) 0.83967(14) 0.0390(6) Uani 1 1 d . . . . .
H7 H 0.6032 0.6366 0.8644 0.047 Uiso 1 1 calc R . . . .
C8 C 0.58438(18) 0.44833(17) 0.70135(11) 0.0247(4) Uani 1 1 d . . . . .
C9 C 0.5314(2) 0.3678(2) 0.73128(15) 0.0400(6) Uani 1 1 d . . . . .
H9 H 0.4996 0.3814 0.7663 0.048 Uiso 1 1 calc R . . . .
C10 C 0.5248(3) 0.2680(2) 0.71044(18) 0.0499(8) Uani 1 1 d . . . . .
H10 H 0.4907 0.2142 0.7320 0.060 Uiso 1 1 calc R . . . .
C11 C 0.5678(3) 0.2467(2) 0.65821(17) 0.0457(7) Uani 1 1 d . . . . .
H11 H 0.5619 0.1781 0.6434 0.055 Uiso 1 1 calc R . . . .
C12 C 0.6197(2) 0.3260(2) 0.62756(14) 0.0400(6) Uani 1 1 d . . . . .
H12 H 0.6495 0.3117 0.5918 0.048 Uiso 1 1 calc R . . . .
C13 C 0.6279(2) 0.42574(19) 0.64911(12) 0.0303(5) Uani 1 1 d . . . . .
H13 H 0.6636 0.4796 0.6280 0.036 Uiso 1 1 calc R . . . .
C14 C 0.4215(2) 0.5234(2) 0.56813(13) 0.0413(6) Uani 1 1 d . . . . .
H14A H 0.3727 0.5301 0.5280 0.062 Uiso 1 1 calc GR . . . .
H14B H 0.3722 0.4921 0.5960 0.062 Uiso 1 1 calc GR . . . .
H14C H 0.4648 0.4795 0.5576 0.062 Uiso 1 1 calc GR . . . .
C15 C 0.6096(2) 0.7136(2) 0.55366(12) 0.0362(5) Uani 1 1 d . . . . .
H15A H 0.6520 0.6704 0.5407 0.054 Uiso 1 1 calc GR . . . .
H15B H 0.6650 0.7828 0.5746 0.054 Uiso 1 1 calc GR . . . .
H15C H 0.5553 0.7186 0.5152 0.054 Uiso 1 1 calc GR . . . .
C16 C 0.4416(2) 0.7347(2) 0.63436(17) 0.0454(7) Uani 1 1 d . . . . .
H16A H 0.3940 0.7446 0.5950 0.068 Uiso 1 1 calc GR . . . .
H16B H 0.4953 0.8020 0.6595 0.068 Uiso 1 1 calc GR . . . .
H16C H 0.3909 0.6993 0.6605 0.068 Uiso 1 1 calc GR . . . .
C17 C 0.83730(18) 0.70533(18) 0.92615(10) 0.0233(4) Uani 1 1 d . . . . .
C18 C 0.7961(2) 0.6360(2) 0.96559(11) 0.0312(5) Uani 1 1 d . . . . .
H18 H 0.7863 0.5654 0.9541 0.037 Uiso 1 1 calc R . . . .
C19 C 0.7691(2) 0.6694(2) 1.02186(12) 0.0371(6) Uani 1 1 d . . . . .
H19 H 0.7412 0.6216 1.0485 0.045 Uiso 1 1 calc R . . . .
C20 C 0.7826(2) 0.7717(2) 1.03902(12) 0.0371(6) Uani 1 1 d . . . . .
H20 H 0.7649 0.7943 1.0776 0.045 Uiso 1 1 calc R . . . .
C21 C 0.8220(2) 0.8410(2) 0.99986(13) 0.0374(5) Uani 1 1 d . . . . .
H21 H 0.8303 0.9112 1.0112 0.045 Uiso 1 1 calc R . . . .
C22 C 0.8497(2) 0.80822(19) 0.94395(12) 0.0311(5) Uani 1 1 d . . . . .
H22 H 0.8774 0.8565 0.9175 0.037 Uiso 1 1 calc R . . . .
C23 C 0.9045(2) 0.55171(17) 0.86575(10) 0.0246(4) Uani 1 1 d . . . . .
C24 C 0.8314(2) 0.45320(19) 0.83353(12) 0.0329(5) Uani 1 1 d . . . . .
H24 H 0.7619 0.4443 0.8021 0.040 Uiso 1 1 calc R . . . .
C25 C 0.8594(3) 0.3675(2) 0.84704(14) 0.0405(6) Uani 1 1 d . . . . .
H25 H 0.8088 0.3005 0.8247 0.049 Uiso 1 1 calc R . . . .
C26 C 0.9598(3) 0.3790(2) 0.89240(14) 0.0410(6) Uani 1 1 d . . . . .
H26 H 0.9783 0.3203 0.9016 0.049 Uiso 1 1 calc R . . . .
C27 C 1.0338(3) 0.4772(2) 0.92461(14) 0.0419(6) Uani 1 1 d . . . . .
H27 H 1.1038 0.4857 0.9556 0.050 Uiso 1 1 calc R . . . .
C28 C 1.0059(2) 0.5635(2) 0.91166(12) 0.0342(5) Uani 1 1 d . . . . .
H28 H 1.0562 0.6304 0.9343 0.041 Uiso 1 1 calc R . . . .
C29 C 1.2078(2) 0.7600(2) 0.85083(13) 0.0345(5) Uani 1 1 d . . . . .
H29A H 1.2882 0.8091 0.8645 0.052 Uiso 1 1 calc GR . . . .
H29B H 1.1872 0.7342 0.8041 0.052 Uiso 1 1 calc GR . . . .
H29C H 1.2007 0.7020 0.8740 0.052 Uiso 1 1 calc GR . . . .
C30 C 1.1387(2) 0.8570(2) 0.96063(11) 0.0346(5) Uani 1 1 d . . . . .
H30A H 1.1197 0.7927 0.9778 0.052 Uiso 1 1 calc GR . . . .
H30B H 1.0914 0.8959 0.9727 0.052 Uiso 1 1 calc GR . . . .
H30C H 1.2214 0.8985 0.9787 0.052 Uiso 1 1 calc GR . . . .
C31 C 1.1432(2) 0.95170(19) 0.84110(12) 0.0322(5) Uani 1 1 d . . . . .
H31A H 1.2252 0.9938 0.8609 0.048 Uiso 1 1 calc GR . . . .
H31B H 1.0938 0.9882 0.8534 0.048 Uiso 1 1 calc GR . . . .
H31C H 1.1297 0.9393 0.7938 0.048 Uiso 1 1 calc GR . . . .
C32 C 0.91711(18) 0.87539(16) 0.65802(10) 0.0212(4) Uani 1 1 d . . . . .
C33 C 0.80351(18) 1.02632(16) 0.63397(10) 0.0215(4) Uani 1 1 d . . . . .
C34 C 0.68255(19) 0.98331(18) 0.61942(11) 0.0269(4) Uani 1 1 d . . . . .
H34 H 0.6462 0.9280 0.6394 0.032 Uiso 1 1 calc R . . . .
C35 C 0.6146(2) 1.0209(2) 0.57578(12) 0.0313(5) Uani 1 1 d . . . . .
H35 H 0.5321 0.9905 0.5657 0.038 Uiso 1 1 calc R . . . .
C36 C 0.6668(2) 1.1023(2) 0.54704(11) 0.0325(5) Uani 1 1 d . . . . .
H36 H 0.6204 1.1291 0.5182 0.039 Uiso 1 1 calc R . . . .
C37 C 0.7868(2) 1.1443(2) 0.56057(12) 0.0331(5) Uani 1 1 d . . . . .
H37 H 0.8229 1.1993 0.5404 0.040 Uiso 1 1 calc R . . . .
C38 C 0.8550(2) 1.10652(19) 0.60347(12) 0.0286(5) Uani 1 1 d . . . . .
H38 H 0.9375 1.1355 0.6121 0.034 Uiso 1 1 calc R . . . .
C39 C 1.02030(18) 1.09209(17) 0.72655(10) 0.0226(4) Uani 1 1 d . . . . .
C40 C 1.0103(2) 1.18245(18) 0.75545(12) 0.0289(5) Uani 1 1 d . . . . .
H40 H 0.9354 1.1848 0.7548 0.035 Uiso 1 1 calc R . . . .
C41 C 1.1087(2) 1.26861(19) 0.78507(12) 0.0330(5) Uani 1 1 d . . . . .
H41 H 1.1009 1.3294 0.8047 0.040 Uiso 1 1 calc R . . . .
C42 C 1.2185(2) 1.26596(19) 0.78600(11) 0.0315(5) Uani 1 1 d . . . . .
H42 H 1.2860 1.3245 0.8068 0.038 Uiso 1 1 calc R . . . .
C43 C 1.2294(2) 1.17774(19) 0.75661(12) 0.0314(5) Uani 1 1 d . . . . .
H43 H 1.3045 1.1760 0.7571 0.038 Uiso 1 1 calc R . . . .
C44 C 1.13024(19) 1.09102(18) 0.72620(11) 0.0258(4) Uani 1 1 d . . . . .
H44 H 1.1383 1.0313 0.7053 0.031 Uiso 1 1 calc R . . . .
C45 C 0.6576(2) 0.8725(2) 0.82215(13) 0.0354(5) Uani 1 1 d . . . . .
H45A H 0.6927 0.8219 0.8350 0.053 Uiso 1 1 calc GR . . . .
H45B H 0.5909 0.8397 0.7845 0.053 Uiso 1 1 calc GR . . . .
H45C H 0.6314 0.8984 0.8582 0.053 Uiso 1 1 calc GR . . . .
C46 C 0.8852(2) 1.0595(2) 0.87492(11) 0.0350(5) Uani 1 1 d . . . . .
H46A H 0.8508 1.0876 0.9060 0.052 Uiso 1 1 calc GR . . . .
H46B H 0.9427 1.1163 0.8629 0.052 Uiso 1 1 calc GR . . . .
H46C H 0.9234 1.0149 0.8947 0.052 Uiso 1 1 calc GR . . . .
C47 C 0.6894(2) 1.0695(2) 0.77054(12) 0.0329(5) Uani 1 1 d . . . . .
H47A H 0.6181 1.0286 0.7371 0.049 Uiso 1 1 calc GR . . . .
H47B H 0.7399 1.1225 0.7522 0.049 Uiso 1 1 calc GR . . . .
H47C H 0.6693 1.1026 0.8066 0.049 Uiso 1 1 calc GR . . . .
C48 C 0.92163(17) 0.77696(16) 0.53196(10) 0.0211(4) Uani 1 1 d . . . . .
C49 C 0.9542(2) 0.70954(18) 0.49361(11) 0.0273(4) Uani 1 1 d . . . . .
H49 H 1.0063 0.6787 0.5136 0.033 Uiso 1 1 calc R . . . .
C50 C 0.9112(2) 0.68739(19) 0.42677(11) 0.0321(5) Uani 1 1 d . . . . .
H50 H 0.9339 0.6415 0.4013 0.038 Uiso 1 1 calc R . . . .
C51 C 0.8355(2) 0.7318(2) 0.39710(11) 0.0352(5) Uani 1 1 d . . . . .
H51 H 0.8053 0.7157 0.3514 0.042 Uiso 1 1 calc R . . . .
C52 C 0.8038(2) 0.7997(2) 0.43416(13) 0.0378(6) Uani 1 1 d . . . . .
H52 H 0.7522 0.8306 0.4137 0.045 Uiso 1 1 calc R . . . .
C53 C 0.8471(2) 0.8233(2) 0.50146(12) 0.0300(5) Uani 1 1 d . . . . .
H53 H 0.8258 0.8708 0.5265 0.036 Uiso 1 1 calc R . . . .
C54 C 1.13039(17) 0.86289(16) 0.63305(10) 0.0212(4) Uani 1 1 d . . . . .
C55 C 1.1772(2) 0.92539(18) 0.59127(11) 0.0271(4) Uani 1 1 d . . . . .
H55 H 1.1283 0.9290 0.5521 0.033 Uiso 1 1 calc R . . . .
C56 C 1.2962(2) 0.9825(2) 0.60731(13) 0.0325(5) Uani 1 1 d . . . . .
H56 H 1.3282 1.0250 0.5788 0.039 Uiso 1 1 calc R . . . .
C57 C 1.3682(2) 0.9780(2) 0.66427(13) 0.0337(5) Uani 1 1 d . . . . .
H57 H 1.4491 1.0176 0.6750 0.040 Uiso 1 1 calc R . . . .
C58 C 1.3217(2) 0.9152(2) 0.70592(12) 0.0317(5) Uani 1 1 d . . . . .
H58 H 1.3710 0.9115 0.7450 0.038 Uiso 1 1 calc R . . . .
C59 C 1.20345(19) 0.85810(18) 0.69020(11) 0.0260(4) Uani 1 1 d . . . . .
H59 H 1.1719 0.8153 0.7186 0.031 Uiso 1 1 calc R . . . .
C60 C 0.9543(2) 0.51996(19) 0.70757(11) 0.0286(4) Uani 1 1 d . . . . .
H60A H 0.8749 0.5044 0.7125 0.043 Uiso 1 1 calc GR . . . .
H60B H 1.0099 0.5655 0.7468 0.043 Uiso 1 1 calc GR . . . .
H60C H 0.9697 0.4557 0.7007 0.043 Uiso 1 1 calc GR . . . .
C61 C 0.8677(2) 0.49124(18) 0.56257(11) 0.0288(5) Uani 1 1 d . . . . .
H61A H 0.8733 0.4230 0.5642 0.043 Uiso 1 1 calc GR . . . .
H61B H 0.8885 0.5147 0.5237 0.043 Uiso 1 1 calc GR . . . .
H61C H 0.7878 0.4869 0.5612 0.043 Uiso 1 1 calc GR . . . .
C62 C 1.12244(19) 0.60939(18) 0.62809(12) 0.0280(4) Uani 1 1 d . . . . .
H62A H 1.1783 0.6440 0.6699 0.042 Uiso 1 1 calc GR . . . .
H62B H 1.1378 0.6533 0.5956 0.042 Uiso 1 1 calc GR . . . .
H62C H 1.1305 0.5434 0.6143 0.042 Uiso 1 1 calc GR . . . .
N1 N 0.62806(15) 0.65236(14) 0.67897(9) 0.0216(3) Uani 1 1 d . . . . .
N2 N 0.96416(15) 0.75496(14) 0.83118(8) 0.0223(3) Uani 1 1 d . . . . .
N3 N 0.82298(15) 0.93045(14) 0.74451(8) 0.0214(3) Uani 1 1 d . . . . .
N4 N 0.93967(14) 0.69686(14) 0.65018(8) 0.0197(3) Uani 1 1 d . . . . .
Si1 Si 0.52677(5) 0.65468(5) 0.61167(3) 0.02642(12) Uani 1 1 d . . . . .
Si2 Si 1.10721(5) 0.82611(5) 0.86979(3) 0.02287(11) Uani 1 1 d . . . . .
Si3 Si 0.76791(5) 0.98244(5) 0.80076(3) 0.02305(11) Uani 1 1 d . . . . .
Si4 Si 0.97019(5) 0.58527(4) 0.63658(3) 0.01999(11) Uani 1 1 d . . . . .
P1 P 0.61825(4) 0.58344(4) 0.73505(2) 0.02020(10) Uani 1 1 d . . . . .
P2 P 0.86423(4) 0.66306(4) 0.84919(2) 0.02011(10) Uani 1 1 d . . . . .
P3 P 0.89115(4) 0.97610(4) 0.69120(2) 0.01882(10) Uani 1 1 d . . . . .
P4 P 0.97313(4) 0.80141(4) 0.61991(2) 0.01824(10) Uani 1 1 d . . . . .
Ce1 Ce 0.83689(2) 0.75757(2) 0.72483(2) 0.01688(4) Uani 1 1 d . . . . .
C63 C 0.5424(5) 0.3801(4) 0.9360(3) 0.0919(15) Uani 1 1 d . U . . .
H63A H 0.5262 0.3786 0.8891 0.138 Uiso 1 1 calc GR . . . .
H63B H 0.5674 0.4515 0.9587 0.138 Uiso 1 1 calc GR . . . .
H63C H 0.4716 0.3381 0.9468 0.138 Uiso 1 1 calc GR . . . .
C64 C 0.6370(5) 0.3377(4) 0.9562(3) 0.0856(13) Uani 1 1 d D U . . .
H64A H 0.6513 0.3382 1.0034 0.103 Uiso 0.663(10) 1 calc R . P A 1
H64B H 0.7096 0.3838 0.9481 0.103 Uiso 0.663(10) 1 calc R . P A 1
H64C H 0.6936 0.3791 0.9970 0.103 Uiso 0.337(10) 1 calc R . P A 2
H64D H 0.6786 0.3339 0.9220 0.103 Uiso 0.337(10) 1 calc R . P A 2
C65 C 0.6098(5) 0.2277(5) 0.9210(3) 0.0663(18) Uani 0.663(10) 1 d D U P A 1
H65A H 0.6819 0.2113 0.9283 0.080 Uiso 0.663(10) 1 calc R . P A 1
H65B H 0.5804 0.2227 0.8739 0.080 Uiso 0.663(10) 1 calc R . P A 1
C66 C 0.5167(7) 0.1488(6) 0.9468(4) 0.080(2) Uani 0.663(10) 1 d D U P A 1
H66A H 0.5440 0.1565 0.9944 0.095 Uiso 0.663(10) 1 calc R . P A 1
H66B H 0.4429 0.1622 0.9370 0.095 Uiso 0.663(10) 1 calc R . P A 1
C67 C 0.4967(5) 0.0410(5) 0.9150(3) 0.1078(19) Uani 1 1 d D U . . .
H67A H 0.4382 -0.0087 0.9311 0.162 Uiso 0.663(10) 1 calc R . P A 1
H67B H 0.4690 0.0335 0.8679 0.162 Uiso 0.663(10) 1 calc R . P A 1
H67C H 0.5698 0.0278 0.9251 0.162 Uiso 0.663(10) 1 calc R . P A 1
H67D H 0.4606 -0.0094 0.8744 0.162 Uiso 0.337(10) 1 calc R . P A 2
H67E H 0.5738 0.0392 0.9340 0.162 Uiso 0.337(10) 1 calc R . P A 2
H67F H 0.4477 0.0238 0.9453 0.162 Uiso 0.337(10) 1 calc R . P A 2
C66A C 0.5097(18) 0.1546(12) 0.9004(9) 0.115(6) Uani 0.337(10) 1 d D U P A 2
H66C H 0.5589 0.1727 0.8697 0.138 Uiso 0.337(10) 1 calc R . P A 2
H66D H 0.4323 0.1572 0.8810 0.138 Uiso 0.337(10) 1 calc R . P A 2
C65A C 0.5666(19) 0.2311(12) 0.9653(9) 0.116(6) Uani 0.337(10) 1 d D U P A 2
H65C H 0.5051 0.2362 0.9864 0.140 Uiso 0.337(10) 1 calc R . P A 2
H65D H 0.6181 0.2046 0.9942 0.140 Uiso 0.337(10) 1 calc R . P A 2

loop_
_atom_site_aniso_label
_atom_site_aniso_U_11
_atom_site_aniso_U_22
_atom_site_aniso_U_33
_atom_site_aniso_U_23
_atom_site_aniso_U_13
_atom_site_aniso_U_12
C1 0.0247(10) 0.0249(10) 0.0197(10) 0.0044(8) 0.0067(8) 0.0079(8)
C2 0.0257(10) 0.0248(11) 0.0343(12) 0.0086(9) 0.0138(9) 0.0098(8)
C3 0.0258(11) 0.0460(15) 0.0436(14) 0.0176(12) 0.0127(10) 0.0109(10)
C4 0.0273(12) 0.0473(16) 0.0663(19) 0.0286(14) 0.0215(12) 0.0178(11)
C5 0.0456(15) 0.0405(15) 0.073(2) 0.0196(14) 0.0423(15) 0.0235(12)
C6 0.0561(18) 0.0581(19) 0.0489(17) 0.0010(14) 0.0343(15) 0.0167(15)
C7 0.0385(13) 0.0438(15) 0.0366(14) -0.0004(11) 0.0178(11) 0.0144(11)
C8 0.0213(9) 0.0230(10) 0.0272(11) 0.0015(8) 0.0050(8) 0.0062(8)
C9 0.0457(14) 0.0292(13) 0.0510(16) 0.0066(11) 0.0308(12) 0.0098(11)
C10 0.0582(18) 0.0258(13) 0.075(2) 0.0121(13) 0.0429(16) 0.0098(12)
C11 0.0490(16) 0.0237(12) 0.067(2) -0.0002(12) 0.0298(14) 0.0094(11)
C12 0.0449(14) 0.0324(13) 0.0465(15) 0.0014(11) 0.0247(12) 0.0123(11)
C13 0.0331(11) 0.0276(11) 0.0321(12) 0.0044(9) 0.0139(9) 0.0101(9)
C14 0.0310(12) 0.0416(15) 0.0315(13) 0.0034(11) -0.0056(10) -0.0033(11)
C15 0.0353(12) 0.0399(14) 0.0232(11) 0.0061(10) 0.0012(9) 0.0039(10)
C16 0.0285(12) 0.0438(15) 0.071(2) 0.0234(14) 0.0132(12) 0.0183(11)
C17 0.0254(10) 0.0290(11) 0.0178(9) 0.0047(8) 0.0039(8) 0.0136(8)
C18 0.0412(13) 0.0350(12) 0.0245(11) 0.0081(9) 0.0108(9) 0.0207(10)
C19 0.0487(14) 0.0483(15) 0.0273(12) 0.0163(11) 0.0175(10) 0.0266(12)
C20 0.0439(14) 0.0516(16) 0.0226(11) 0.0022(10) 0.0112(10) 0.0255(12)
C21 0.0468(14) 0.0351(13) 0.0330(13) -0.0001(10) 0.0122(11) 0.0185(11)
C22 0.0399(13) 0.0286(12) 0.0276(11) 0.0043(9) 0.0122(9) 0.0139(10)
C23 0.0329(11) 0.0252(10) 0.0222(10) 0.0068(8) 0.0117(8) 0.0154(9)
C24 0.0397(13) 0.0284(12) 0.0319(12) 0.0042(9) 0.0103(10) 0.0134(10)
C25 0.0550(16) 0.0256(12) 0.0465(15) 0.0074(11) 0.0192(12) 0.0177(11)
C26 0.0623(17) 0.0358(14) 0.0437(15) 0.0173(11) 0.0249(13) 0.0321(13)
C27 0.0517(16) 0.0455(16) 0.0397(14) 0.0182(12) 0.0089(12) 0.0307(13)
C28 0.0432(13) 0.0311(12) 0.0308(12) 0.0081(10) 0.0038(10) 0.0190(11)
C29 0.0313(12) 0.0434(14) 0.0337(12) 0.0089(10) 0.0065(9) 0.0200(11)
C30 0.0396(13) 0.0360(13) 0.0200(11) -0.0004(9) -0.0017(9) 0.0103(10)
C31 0.0309(11) 0.0296(12) 0.0338(12) 0.0069(9) 0.0065(9) 0.0084(9)
C32 0.0221(9) 0.0206(10) 0.0206(10) 0.0055(8) 0.0047(7) 0.0073(8)
C33 0.0249(10) 0.0226(10) 0.0196(9) 0.0021(7) 0.0056(7) 0.0122(8)
C34 0.0266(10) 0.0279(11) 0.0233(10) 0.0028(8) 0.0040(8) 0.0078(9)
C35 0.0246(10) 0.0401(13) 0.0273(11) 0.0025(10) 0.0008(8) 0.0138(10)
C36 0.0399(13) 0.0409(14) 0.0222(11) 0.0046(9) 0.0025(9) 0.0251(11)
C37 0.0392(13) 0.0342(13) 0.0298(12) 0.0121(10) 0.0093(10) 0.0159(10)
C38 0.0266(11) 0.0319(12) 0.0301(11) 0.0094(9) 0.0086(9) 0.0122(9)
C39 0.0242(10) 0.0228(10) 0.0187(9) 0.0033(8) 0.0041(7) 0.0067(8)
C40 0.0295(11) 0.0248(11) 0.0315(12) 0.0005(9) 0.0105(9) 0.0082(9)
C41 0.0383(13) 0.0237(11) 0.0309(12) -0.0019(9) 0.0108(10) 0.0042(10)
C42 0.0307(11) 0.0280(12) 0.0246(11) 0.0023(9) 0.0020(9) -0.0005(9)
C43 0.0231(10) 0.0297(12) 0.0365(13) 0.0088(10) 0.0034(9) 0.0048(9)
C44 0.0249(10) 0.0249(11) 0.0268(11) 0.0055(8) 0.0043(8) 0.0091(8)
C45 0.0409(13) 0.0352(13) 0.0400(14) 0.0092(10) 0.0242(11) 0.0172(11)
C46 0.0480(14) 0.0327(12) 0.0202(11) -0.0022(9) 0.0051(9) 0.0133(11)
C47 0.0360(12) 0.0335(12) 0.0347(12) 0.0017(10) 0.0108(10) 0.0200(10)
C48 0.0208(9) 0.0221(10) 0.0195(9) 0.0054(7) 0.0057(7) 0.0058(8)
C49 0.0346(11) 0.0267(11) 0.0235(11) 0.0066(8) 0.0088(9) 0.0132(9)
C50 0.0464(13) 0.0267(11) 0.0218(11) 0.0023(9) 0.0126(9) 0.0097(10)
C51 0.0432(13) 0.0372(13) 0.0189(11) 0.0069(9) 0.0042(9) 0.0079(11)
C52 0.0420(14) 0.0486(15) 0.0278(12) 0.0153(11) 0.0058(10) 0.0222(12)
C53 0.0322(11) 0.0375(13) 0.0259(11) 0.0089(9) 0.0072(9) 0.0188(10)
C54 0.0200(9) 0.0217(10) 0.0229(10) 0.0016(8) 0.0066(7) 0.0089(8)
C55 0.0266(11) 0.0298(11) 0.0258(11) 0.0047(9) 0.0089(8) 0.0098(9)
C56 0.0263(11) 0.0315(12) 0.0411(13) 0.0082(10) 0.0150(10) 0.0077(9)
C57 0.0213(10) 0.0307(12) 0.0452(14) 0.0014(10) 0.0076(9) 0.0063(9)
C58 0.0237(11) 0.0362(13) 0.0333(12) 0.0015(10) 0.0014(9) 0.0131(9)
C59 0.0265(10) 0.0269(11) 0.0251(11) 0.0024(8) 0.0064(8) 0.0108(9)
C60 0.0331(11) 0.0305(11) 0.0276(11) 0.0094(9) 0.0104(9) 0.0156(9)
C61 0.0309(11) 0.0269(11) 0.0268(11) 0.0001(9) 0.0082(9) 0.0086(9)
C62 0.0261(10) 0.0273(11) 0.0354(12) 0.0059(9) 0.0115(9) 0.0135(9)
N1 0.0192(8) 0.0209(8) 0.0227(8) 0.0043(7) 0.0044(6) 0.0050(6)
N2 0.0245(8) 0.0257(9) 0.0171(8) 0.0043(7) 0.0035(6) 0.0104(7)
N3 0.0227(8) 0.0230(9) 0.0188(8) 0.0034(6) 0.0052(6) 0.0085(7)
N4 0.0205(8) 0.0229(8) 0.0188(8) 0.0027(6) 0.0073(6) 0.0107(7)
Si1 0.0196(3) 0.0288(3) 0.0258(3) 0.0064(2) -0.0002(2) 0.0055(2)
Si2 0.0224(3) 0.0257(3) 0.0185(3) 0.0027(2) 0.0013(2) 0.0087(2)
Si3 0.0269(3) 0.0245(3) 0.0202(3) 0.0019(2) 0.0081(2) 0.0117(2)
Si4 0.0211(2) 0.0210(3) 0.0198(3) 0.0029(2) 0.00624(19) 0.0097(2)
P1 0.0192(2) 0.0212(2) 0.0199(2) 0.00276(18) 0.00626(18) 0.00640(19)
P2 0.0240(2) 0.0220(2) 0.0156(2) 0.00358(18) 0.00477(18) 0.00999(19)
P3 0.0192(2) 0.0194(2) 0.0180(2) 0.00242(18) 0.00438(17) 0.00769(18)
P4 0.0181(2) 0.0211(2) 0.0163(2) 0.00261(17) 0.00535(17) 0.00750(18)
Ce1 0.01711(6) 0.01895(6) 0.01474(6) 0.00213(4) 0.00375(4) 0.00711(4)
C63 0.095(3) 0.088(3) 0.103(4) 0.028(3) 0.047(3) 0.029(3)
C64 0.104(3) 0.071(3) 0.082(3) 0.010(2) 0.043(3) 0.020(2)
C65 0.060(3) 0.071(4) 0.067(4) 0.000(3) 0.023(3) 0.021(3)
C66 0.078(4) 0.077(4) 0.081(5) 0.001(3) 0.029(4) 0.022(3)
C67 0.081(3) 0.096(4) 0.128(5) -0.013(3) 0.018(3) 0.022(3)
C66A 0.109(12) 0.109(8) 0.114(11) -0.011(7) 0.043(9) 0.021(7)
C65A 0.134(13) 0.086(7) 0.123(11) 0.007(6) 0.047(9) 0.025(6)

loop_
_atom_type_symbol
_atom_type_description
_atom_type_scat_dispersion_real
_atom_type_scat_dispersion_imag
_atom_type_scat_source
C C 0.0181 0.0091 'International Tables Vol C Tables 4.2.6.8 and 6.1.1.4'
H H 0.0000 0.0000 'International Tables Vol C Tables 4.2.6.8 and 6.1.1.4'
Ce Ce -1.8482 9.6596 'International Tables Vol C Tables 4.2.6.8 and 6.1.1.4'
N N 0.0311 0.0180 'International Tables Vol C Tables 4.2.6.8 and 6.1.1.4'
P P 0.2955 0.4335 'International Tables Vol C Tables 4.2.6.8 and 6.1.1.4'
Si Si 0.2541 0.3302 'International Tables Vol C Tables 4.2.6.8 and 6.1.1.4'

loop_
_exptl_crystal_face_index_h
_exptl_crystal_face_index_k
_exptl_crystal_face_index_l
_exptl_crystal_face_perp_dist
_exptl_oxdiff_crystal_face_indexfrac_h
_exptl_oxdiff_crystal_face_indexfrac_k
_exptl_oxdiff_crystal_face_indexfrac_l
_exptl_oxdiff_crystal_face_x
_exptl_oxdiff_crystal_face_y
_exptl_oxdiff_crystal_face_z
6 1 4 0.0470 6.0001 0.9977 4.0102 0.0708 0.4977 0.8381
-6 0 -4 0.0682 -5.9988 0.0021 -4.0110 -0.0935 -0.3809 -0.8401
-4 -6 3 0.0788 -4.0090 -5.9951 2.9991 -0.2435 -0.9329 -0.2692
0 8 -7 0.1145 0.0129 7.9956 -7.0084 0.2104 0.9073 -0.3604
1 1 13 0.0533 0.9964 1.0038 13.0046 -0.6978 0.2273 0.7458
-8 5 4 0.0761 -7.9955 5.0049 3.9841 -0.7609 0.1115 -0.6699
-1 -1 -13 0.1008 -0.9964 -1.0038 -13.0046 0.6978 -0.2273 -0.7458
6 -5 -10 0.1191 5.9977 -5.0059 -9.9891 0.9911 -0.2563 0.1599
-3 -2 13 0.0539 -3.0077 -1.9931 13.0005 -0.8414 -0.3667 0.3229
-8 1 6 0.0614 -8.0014 1.0066 5.9878 -0.7821 -0.3479 -0.5636
7 0 -9 0.0928 7.0038 -0.0073 -8.9911 0.8745 0.3922 0.3067
7 -3 6 0.0876 6.9942 -3.0012 6.0156 0.1025 0.0992 1.0516
-5 -4 6 0.0529 -5.0077 -3.9940 5.9967 -0.5098 -0.7488 -0.2324
2 -6 11 0.1083 1.9882 -5.9958 11.0113 -0.3740 -0.5367 0.7680
4 -9 -1 0.1364 3.9890 -9.0005 -0.9865 0.4720 -0.8109 0.3968
-4 9 2 0.0999 -3.9894 9.0009 1.9868 -0.5280 0.8147 -0.3475
1 6 7 0.0784 1.0051 6.0005 6.9989 -0.4753 0.7882 0.4405

loop_
_geom_angle_atom_site_label_1
_geom_angle_atom_site_label_2
_geom_angle_atom_site_label_3
_geom_angle
_geom_angle_site_symmetry_1
_geom_angle_site_symmetry_3
P1 C1 P2 164.29(15) . .
P1 C1 Ce1 97.46(10) . .
P2 C1 Ce1 98.24(10) . .
C3 C2 P1 121.37(19) . .
C7 C2 C3 119.1(2) . .
C7 C2 P1 119.42(19) . .
C2 C3 H3 120.0 . .
C2 C3 C4 120.0(3) . .
C4 C3 H3 120.0 . .
C3 C4 H4 119.8 . .
C5 C4 C3 120.5(3) . .
C5 C4 H4 119.8 . .
C4 C5 H5 120.1 . .
C4 C5 C6 119.8(2) . .
C6 C5 H5 120.1 . .
C5 C6 H6 119.9 . .
C5 C6 C7 120.2(3) . .
C7 C6 H6 119.9 . .
C2 C7 C6 120.4(3) . .
C2 C7 H7 119.8 . .
C6 C7 H7 119.8 . .
C9 C8 P1 122.47(19) . .
C13 C8 C9 118.5(2) . .
C13 C8 P1 118.37(17) . .
C8 C9 H9 119.7 . .
C10 C9 C8 120.6(2) . .
C10 C9 H9 119.7 . .
C9 C10 H10 119.9 . .
C11 C10 C9 120.1(3) . .
C11 C10 H10 119.9 . .
C10 C11 H11 120.1 . .
C10 C11 C12 119.8(3) . .
C12 C11 H11 120.1 . .
C11 C12 H12 120.0 . .
C13 C12 C11 119.9(3) . .
C13 C12 H12 120.0 . .
C8 C13 H13 119.5 . .
C12 C13 C8 120.9(2) . .
C12 C13 H13 119.5 . .
H14A C14 H14B 109.5 . .
H14A C14 H14C 109.5 . .
H14B C14 H14C 109.5 . .
Si1 C14 H14A 109.5 . .
Si1 C14 H14B 109.5 . .
Si1 C14 H14C 109.5 . .
H15A C15 H15B 109.5 . .
H15A C15 H15C 109.5 . .
H15B C15 H15C 109.5 . .
Si1 C15 H15A 109.5 . .
Si1 C15 H15B 109.5 . .
Si1 C15 H15C 109.5 . .
H16A C16 H16B 109.5 . .
H16A C16 H16C 109.5 . .
H16B C16 H16C 109.5 . .
Si1 C16 H16A 109.5 . .
Si1 C16 H16B 109.5 . .
Si1 C16 H16C 109.5 . .
C18 C17 C22 118.5(2) . .
C18 C17 P2 121.74(18) . .
C22 C17 P2 119.62(17) . .
C17 C18 H18 119.8 . .
C17 C18 C19 120.4(2) . .
C19 C18 H18 119.8 . .
C18 C19 H19 119.8 . .
C20 C19 C18 120.4(2) . .
C20 C19 H19 119.8 . .
C19 C20 H20 120.1 . .
C19 C20 C21 119.7(2) . .
C21 C20 H20 120.1 . .
C20 C21 H21 119.9 . .
C20 C21 C22 120.1(3) . .
C22 C21 H21 119.9 . .
C17 C22 H22 119.6 . .
C21 C22 C17 120.9(2) . .
C21 C22 H22 119.6 . .
C24 C23 C28 119.1(2) . .
C24 C23 P2 119.82(18) . .
C28 C23 P2 121.06(18) . .
C23 C24 H24 119.8 . .
C23 C24 C25 120.4(2) . .
C25 C24 H24 119.8 . .
C24 C25 H25 119.7 . .
C26 C25 C24 120.6(3) . .
C26 C25 H25 119.7 . .
C25 C26 H26 120.2 . .
C25 C26 C27 119.5(2) . .
C27 C26 H26 120.2 . .
C26 C27 H27 119.9 . .
C26 C27 C28 120.2(3) . .
C28 C27 H27 119.9 . .
C23 C28 C27 120.2(3) . .
C23 C28 H28 119.9 . .
C27 C28 H28 119.9 . .
H29A C29 H29B 109.5 . .
H29A C29 H29C 109.5 . .
H29B C29 H29C 109.5 . .
Si2 C29 H29A 109.5 . .
Si2 C29 H29B 109.5 . .
Si2 C29 H29C 109.5 . .
H30A C30 H30B 109.5 . .
H30A C30 H30C 109.5 . .
H30B C30 H30C 109.5 . .
Si2 C30 H30A 109.5 . .
Si2 C30 H30B 109.5 . .
Si2 C30 H30C 109.5 . .
H31A C31 H31B 109.5 . .
H31A C31 H31C 109.5 . .
H31B C31 H31C 109.5 . .
Si2 C31 H31A 109.5 . .
Si2 C31 H31B 109.5 . .
Si2 C31 H31C 109.5 . .
P3 C32 Ce1 97.36(10) . .
P4 C32 P3 163.61(14) . .
P4 C32 Ce1 97.37(9) . .
C34 C33 C38 118.8(2) . .
C34 C33 P3 119.77(17) . .
C38 C33 P3 121.42(17) . .
C33 C34 H34 119.8 . .
C33 C34 C35 120.4(2) . .
C35 C34 H34 119.8 . .
C34 C35 H35 119.9 . .
C36 C35 C34 120.3(2) . .
C36 C35 H35 119.9 . .
C35 C36 H36 120.2 . .
C37 C36 C35 119.6(2) . .
C37 C36 H36 120.2 . .
C36 C37 H37 119.8 . .
C36 C37 C38 120.4(2) . .
C38 C37 H37 119.8 . .
C33 C38 H38 119.7 . .
C37 C38 C33 120.5(2) . .
C37 C38 H38 119.7 . .
C40 C39 P3 120.86(17) . .
C44 C39 C40 118.9(2) . .
C44 C39 P3 120.24(17) . .
C39 C40 H40 119.6 . .
C41 C40 C39 120.8(2) . .
C41 C40 H40 119.6 . .
C40 C41 H41 120.0 . .
C40 C41 C42 120.0(2) . .
C42 C41 H41 120.0 . .
C41 C42 H42 120.1 . .
C43 C42 C41 119.8(2) . .
C43 C42 H42 120.1 . .
C42 C43 H43 119.8 . .
C42 C43 C44 120.3(2) . .
C44 C43 H43 119.8 . .
C39 C44 C43 120.2(2) . .
C39 C44 H44 119.9 . .
C43 C44 H44 119.9 . .
H45A C45 H45B 109.5 . .
H45A C45 H45C 109.5 . .
H45B C45 H45C 109.5 . .
Si3 C45 H45A 109.5 . .
Si3 C45 H45B 109.5 . .
Si3 C45 H45C 109.5 . .
H46A C46 H46B 109.5 . .
H46A C46 H46C 109.5 . .
H46B C46 H46C 109.5 . .
Si3 C46 H46A 109.5 . .
Si3 C46 H46B 109.5 . .
Si3 C46 H46C 109.5 . .
H47A C47 H47B 109.5 . .
H47A C47 H47C 109.5 . .
H47B C47 H47C 109.5 . .
Si3 C47 H47A 109.5 . .
Si3 C47 H47B 109.5 . .
Si3 C47 H47C 109.5 . .
C49 C48 P4 120.51(16) . .
C53 C48 C49 118.7(2) . .
C53 C48 P4 120.81(17) . .
C48 C49 H49 119.7 . .
C50 C49 C48 120.6(2) . .
C50 C49 H49 119.7 . .
C49 C50 H50 119.8 . .
C51 C50 C49 120.3(2) . .
C51 C50 H50 119.8 . .
C50 C51 H51 120.1 . .
C52 C51 C50 119.8(2) . .
C52 C51 H51 120.1 . .
C51 C52 H52 119.7 . .
C51 C52 C53 120.5(2) . .
C53 C52 H52 119.7 . .
C48 C53 C52 120.1(2) . .
C48 C53 H53 120.0 . .
C52 C53 H53 120.0 . .
C55 C54 P4 121.02(16) . .
C59 C54 C55 119.5(2) . .
C59 C54 P4 118.95(17) . .
C54 C55 H55 120.2 . .
C56 C55 C54 119.7(2) . .
C56 C55 H55 120.2 . .
C55 C56 H56 119.7 . .
C57 C56 C55 120.6(2) . .
C57 C56 H56 119.7 . .
C56 C57 H57 120.1 . .
C56 C57 C58 119.9(2) . .
C58 C57 H57 120.1 . .
C57 C58 H58 120.1 . .
C59 C58 C57 119.8(2) . .
C59 C58 H58 120.1 . .
C54 C59 H59 119.7 . .
C58 C59 C54 120.6(2) . .
C58 C59 H59 119.7 . .
H60A C60 H60B 109.5 . .
H60A C60 H60C 109.5 . .
H60B C60 H60C 109.5 . .
Si4 C60 H60A 109.5 . .
Si4 C60 H60B 109.5 . .
Si4 C60 H60C 109.5 . .
H61A C61 H61B 109.5 . .
H61A C61 H61C 109.5 . .
H61B C61 H61C 109.5 . .
Si4 C61 H61A 109.5 . .
Si4 C61 H61B 109.5 . .
Si4 C61 H61C 109.5 . .
H62A C62 H62B 109.5 . .
H62A C62 H62C 109.5 . .
H62B C62 H62C 109.5 . .
Si4 C62 H62A 109.5 . .
Si4 C62 H62B 109.5 . .
Si4 C62 H62C 109.5 . .
Si1 N1 Ce1 132.32(9) . .
P1 N1 Si1 132.26(11) . .
P1 N1 Ce1 95.39(8) . .
Si2 N2 Ce1 131.94(10) . .
P2 N2 Si2 133.35(11) . .
P2 N2 Ce1 94.71(8) . .
Si3 N3 Ce1 130.15(9) . .
P3 N3 Si3 133.97(12) . .
P3 N3 Ce1 95.72(8) . .
Si4 N4 Ce1 133.34(9) . .
P4 N4 Si4 131.76(11) . .
P4 N4 Ce1 94.86(8) . .
C15 Si1 C14 107.11(12) . .
C15 Si1 C16 109.60(13) . .
C16 Si1 C14 108.45(14) . .
N1 Si1 C14 114.03(11) . .
N1 Si1 C15 106.86(10) . .
N1 Si1 C16 110.66(12) . .
C29 Si2 C30 106.84(12) . .
C31 Si2 C29 109.52(12) . .
C31 Si2 C30 106.70(12) . .
N2 Si2 C29 111.98(11) . .
N2 Si2 C30 114.68(11) . .
N2 Si2 C31 106.93(10) . .
C45 Si3 C46 110.43(12) . .
C45 Si3 C47 106.20(12) . .
C46 Si3 C47 106.90(12) . .
N3 Si3 C45 107.14(10) . .
N3 Si3 C46 111.57(11) . .
N3 Si3 C47 114.46(10) . .
C60 Si4 C61 107.28(11) . .
C60 Si4 C62 107.43(11) . .
C61 Si4 C62 107.25(11) . .
N4 Si4 C60 107.86(10) . .
N4 Si4 C61 113.13(10) . .
N4 Si4 C62 113.59(10) . .
C1 P1 C2 113.73(11) . .
C1 P1 C8 111.76(11) . .
C8 P1 C2 102.38(10) . .
N1 P1 C1 103.23(10) . .
N1 P1 C2 115.52(10) . .
N1 P1 C8 110.50(10) . .
C1 P2 C17 113.21(10) . .
C1 P2 C23 113.47(11) . .
C23 P2 C17 101.67(10) . .
N2 P2 C1 103.57(10) . .
N2 P2 C17 110.83(10) . .
N2 P2 C23 114.45(10) . .
C32 P3 C33 114.29(10) . .
C32 P3 C39 115.16(10) . .
C33 P3 C39 101.14(10) . .
N3 P3 C32 103.02(10) . .
N3 P3 C33 110.87(10) . .
N3 P3 C39 112.73(9) . .
C32 P4 C48 114.10(10) . .
C32 P4 C54 111.98(10) . .
C48 P4 C54 102.57(10) . .
N4 P4 C32 104.00(10) . .
N4 P4 C48 112.80(9) . .
N4 P4 C54 111.68(9) . .
C1 Ce1 C32 176.97(7) . .
C1 Ce1 N1 63.76(7) . .
C1 Ce1 N2 63.48(7) . .
C1 Ce1 N3 117.47(7) . .
C1 Ce1 N4 115.13(7) . .
C32 Ce1 N1 113.54(6) . .
C32 Ce1 N2 119.27(7) . .
C32 Ce1 N3 63.81(7) . .
C32 Ce1 N4 63.77(7) . .
N1 Ce1 N2 127.17(6) . .
N1 Ce1 N4 105.04(6) . .
N3 Ce1 N1 99.53(6) . .
N3 Ce1 N2 101.87(6) . .
N3 Ce1 N4 127.35(6) . .
N4 Ce1 N2 99.05(6) . .
H63A C63 H63B 109.5 . .
H63A C63 H63C 109.5 . .
H63B C63 H63C 109.5 . .
C64 C63 H63A 109.5 . .
C64 C63 H63B 109.5 . .
C64 C63 H63C 109.5 . .
C63 C64 H64A 108.7 . .
C63 C64 H64B 108.7 . .
C63 C64 H64C 111.6 . .
C63 C64 H64D 111.6 . .
C63 C64 C65 114.2(5) . .
C63 C64 C65A 100.8(10) . .
H64A C64 H64B 107.6 . .
H64C C64 H64D 109.4 . .
C65 C64 H64A 108.7 . .
C65 C64 H64B 108.7 . .
C65A C64 H64C 111.6 . .
C65A C64 H64D 111.6 . .
C64 C65 H65A 109.6 . .
C64 C65 H65B 109.6 . .
C64 C65 C66 110.1(5) . .
H65A C65 H65B 108.2 . .
C66 C65 H65A 109.6 . .
C66 C65 H65B 109.6 . .
C65 C66 H66A 109.8 . .
C65 C66 H66B 109.8 . .
H66A C66 H66B 108.2 . .
C67 C66 C65 109.4(6) . .
C67 C66 H66A 109.8 . .
C67 C66 H66B 109.8 . .
C66 C67 H67A 109.5 . .
C66 C67 H67B 109.5 . .
C66 C67 H67C 109.5 . .
H67A C67 H67B 109.5 . .
H67A C67 H67C 109.5 . .
H67B C67 H67C 109.5 . .
H67D C67 H67E 109.5 . .
H67D C67 H67F 109.5 . .
H67E C67 H67F 109.5 . .
C66A C67 H67D 109.5 . .
C66A C67 H67E 109.5 . .
C66A C67 H67F 109.5 . .
C67 C66A H66C 110.1 . .
C67 C66A H66D 110.1 . .
H66C C66A H66D 108.5 . .
C65A C66A C67 107.8(13) . .
C65A C66A H66C 110.1 . .
C65A C66A H66D 110.1 . .
C64 C65A C66A 112.1(13) . .
C64 C65A H65C 109.2 . .
C64 C65A H65D 109.2 . .
C66A C65A H65C 109.2 . .
C66A C65A H65D 109.2 . .
H65C C65A H65D 107.9 . .

loop_
_geom_bond_atom_site_label_1
_geom_bond_atom_site_label_2
_geom_bond_distance
_geom_bond_site_symmetry_2
C1 P1 1.664(2) .
C1 P2 1.664(2) .
C1 Ce1 2.385(2) .
C2 C3 1.393(4) .
C2 C7 1.383(4) .
C2 P1 1.828(2) .
C3 H3 0.9500 .
C3 C4 1.393(4) .
C4 H4 0.9500 .
C4 C5 1.375(5) .
C5 H5 0.9500 .
C5 C6 1.377(5) .
C6 H6 0.9500 .
C6 C7 1.394(4) .
C7 H7 0.9500 .
C8 C9 1.396(3) .
C8 C13 1.395(3) .
C8 P1 1.823(2) .
C9 H9 0.9500 .
C9 C10 1.387(4) .
C10 H10 0.9500 .
C10 C11 1.386(4) .
C11 H11 0.9500 .
C11 C12 1.389(4) .
C12 H12 0.9500 .
C12 C13 1.384(4) .
C13 H13 0.9500 .
C14 H14A 0.9800 .
C14 H14B 0.9800 .
C14 H14C 0.9800 .
C14 Si1 1.880(3) .
C15 H15A 0.9800 .
C15 H15B 0.9800 .
C15 H15C 0.9800 .
C15 Si1 1.867(3) .
C16 H16A 0.9800 .
C16 H16B 0.9800 .
C16 H16C 0.9800 .
C16 Si1 1.873(3) .
C17 C18 1.392(3) .
C17 C22 1.395(3) .
C17 P2 1.829(2) .
C18 H18 0.9500 .
C18 C19 1.395(3) .
C19 H19 0.9500 .
C19 C20 1.380(4) .
C20 H20 0.9500 .
C20 C21 1.381(4) .
C21 H21 0.9500 .
C21 C22 1.389(4) .
C22 H22 0.9500 .
C23 C24 1.389(3) .
C23 C28 1.390(3) .
C23 P2 1.828(2) .
C24 H24 0.9500 .
C24 C25 1.392(4) .
C25 H25 0.9500 .
C25 C26 1.375(4) .
C26 H26 0.9500 .
C26 C27 1.388(4) .
C27 H27 0.9500 .
C27 C28 1.396(4) .
C28 H28 0.9500 .
C29 H29A 0.9800 .
C29 H29B 0.9800 .
C29 H29C 0.9800 .
C29 Si2 1.873(3) .
C30 H30A 0.9800 .
C30 H30B 0.9800 .
C30 H30C 0.9800 .
C30 Si2 1.880(2) .
C31 H31A 0.9800 .
C31 H31B 0.9800 .
C31 H31C 0.9800 .
C31 Si2 1.861(3) .
C32 P3 1.665(2) .
C32 P4 1.663(2) .
C32 Ce1 2.399(2) .
C33 C34 1.392(3) .
C33 C38 1.395(3) .
C33 P3 1.825(2) .
C34 H34 0.9500 .
C34 C35 1.393(3) .
C35 H35 0.9500 .
C35 C36 1.386(4) .
C36 H36 0.9500 .
C36 C37 1.381(4) .
C37 H37 0.9500 .
C37 C38 1.388(3) .
C38 H38 0.9500 .
C39 C40 1.401(3) .
C39 C44 1.388(3) .
C39 P3 1.831(2) .
C40 H40 0.9500 .
C40 C41 1.388(3) .
C41 H41 0.9500 .
C41 C42 1.388(4) .
C42 H42 0.9500 .
C42 C43 1.384(4) .
C43 H43 0.9500 .
C43 C44 1.400(3) .
C44 H44 0.9500 .
C45 H45A 0.9800 .
C45 H45B 0.9800 .
C45 H45C 0.9800 .
C45 Si3 1.869(3) .
C46 H46A 0.9800 .
C46 H46B 0.9800 .
C46 H46C 0.9800 .
C46 Si3 1.873(2) .
C47 H47A 0.9800 .
C47 H47B 0.9800 .
C47 H47C 0.9800 .
C47 Si3 1.882(2) .
C48 C49 1.400(3) .
C48 C53 1.396(3) .
C48 P4 1.820(2) .
C49 H49 0.9500 .
C49 C50 1.387(3) .
C50 H50 0.9500 .
C50 C51 1.381(4) .
C51 H51 0.9500 .
C51 C52 1.381(4) .
C52 H52 0.9500 .
C52 C53 1.397(4) .
C53 H53 0.9500 .
C54 C55 1.396(3) .
C54 C59 1.394(3) .
C54 P4 1.826(2) .
C55 H55 0.9500 .
C55 C56 1.393(3) .
C56 H56 0.9500 .
C56 C57 1.383(4) .
C57 H57 0.9500 .
C57 C58 1.394(4) .
C58 H58 0.9500 .
C58 C59 1.386(3) .
C59 H59 0.9500 .
C60 H60A 0.9800 .
C60 H60B 0.9800 .
C60 H60C 0.9800 .
C60 Si4 1.864(2) .
C61 H61A 0.9800 .
C61 H61B 0.9800 .
C61 H61C 0.9800 .
C61 Si4 1.878(2) .
C62 H62A 0.9800 .
C62 H62B 0.9800 .
C62 H62C 0.9800 .
C62 Si4 1.881(2) .
N1 Si1 1.7272(18) .
N1 P1 1.6129(18) .
N1 Ce1 2.4765(17) .
N2 Si2 1.7192(18) .
N2 P2 1.6173(19) .
N2 Ce1 2.5122(17) .
N3 Si3 1.7179(18) .
N3 P3 1.6246(18) .
N3 Ce1 2.4723(18) .
N4 Si4 1.7304(18) .
N4 P4 1.6203(18) .
N4 Ce1 2.4967(16) .
C63 H63A 0.9800 .
C63 H63B 0.9800 .
C63 H63C 0.9800 .
C63 C64 1.500(7) .
C64 H64A 0.9900 .
C64 H64B 0.9900 .
C64 H64C 0.9900 .
C64 H64D 0.9900 .
C64 C65 1.533(8) .
C64 C65A 1.515(15) .
C65 H65A 0.9900 .
C65 H65B 0.9900 .
C65 C66 1.559(9) .
C66 H66A 0.9900 .
C66 H66B 0.9900 .
C66 C67 1.504(9) .
C67 H67A 0.9800 .
C67 H67B 0.9800 .
C67 H67C 0.9800 .
C67 H67D 0.9800 .
C67 H67E 0.9800 .
C67 H67F 0.9800 .
C67 C66A 1.607(16) .
C66A H66C 0.9900 .
C66A H66D 0.9900 .
C66A C65A 1.540(17) .
C65A H65C 0.9900 .
C65A H65D 0.9900 .

loop_
_geom_torsion_atom_site_label_1
_geom_torsion_atom_site_label_2
_geom_torsion_atom_site_label_3
_geom_torsion_atom_site_label_4
_geom_torsion
_geom_torsion_site_symmetry_1
_geom_torsion_site_symmetry_2
_geom_torsion_site_symmetry_3
_geom_torsion_site_symmetry_4
C2 C3 C4 C5 -1.2(4) . . . .
C3 C2 C7 C6 0.1(4) . . . .
C3 C2 P1 C1 -179.8(2) . . . .
C3 C2 P1 C8 -59.1(2) . . . .
C3 C2 P1 N1 61.1(2) . . . .
C3 C4 C5 C6 1.7(5) . . . .
C4 C5 C6 C7 -1.3(5) . . . .
C5 C6 C7 C2 0.4(5) . . . .
C7 C2 C3 C4 0.2(4) . . . .
C7 C2 P1 C1 -3.2(2) . . . .
C7 C2 P1 C8 117.6(2) . . . .
C7 C2 P1 N1 -122.3(2) . . . .
C8 C9 C10 C11 -1.9(5) . . . .
C9 C8 C13 C12 -0.5(4) . . . .
C9 C8 P1 C1 88.9(2) . . . .
C9 C8 P1 C2 -33.2(2) . . . .
C9 C8 P1 N1 -156.8(2) . . . .
C9 C10 C11 C12 1.2(5) . . . .
C10 C11 C12 C13 -0.2(5) . . . .
C11 C12 C13 C8 -0.2(4) . . . .
C13 C8 C9 C10 1.5(4) . . . .
C13 C8 P1 C1 -81.7(2) . . . .
C13 C8 P1 C2 156.18(19) . . . .
C13 C8 P1 N1 32.6(2) . . . .
C17 C18 C19 C20 0.1(4) . . . .
C18 C17 C22 C21 0.3(4) . . . .
C18 C17 P2 C1 91.5(2) . . . .
C18 C17 P2 C23 -30.5(2) . . . .
C18 C17 P2 N2 -152.58(18) . . . .
C18 C19 C20 C21 0.6(4) . . . .
C19 C20 C21 C22 -1.0(4) . . . .
C20 C21 C22 C17 0.5(4) . . . .
C22 C17 C18 C19 -0.6(4) . . . .
C22 C17 P2 C1 -83.5(2) . . . .
C22 C17 P2 C23 154.39(19) . . . .
C22 C17 P2 N2 32.3(2) . . . .
C23 C24 C25 C26 0.0(4) . . . .
C24 C23 C28 C27 0.5(4) . . . .
C24 C23 P2 C1 -9.5(2) . . . .
C24 C23 P2 C17 112.4(2) . . . .
C24 C23 P2 N2 -128.07(19) . . . .
C24 C25 C26 C27 -0.3(4) . . . .
C25 C26 C27 C28 0.8(4) . . . .
C26 C27 C28 C23 -0.9(4) . . . .
C28 C23 C24 C25 0.0(4) . . . .
C28 C23 P2 C1 172.4(2) . . . .
C28 C23 P2 C17 -65.7(2) . . . .
C28 C23 P2 N2 53.9(2) . . . .
C33 C34 C35 C36 -0.8(4) . . . .
C34 C33 C38 C37 1.5(4) . . . .
C34 C33 P3 C32 86.3(2) . . . .
C34 C33 P3 C39 -149.39(18) . . . .
C34 C33 P3 N3 -29.6(2) . . . .
C34 C35 C36 C37 1.7(4) . . . .
C35 C36 C37 C38 -1.1(4) . . . .
C36 C37 C38 C33 -0.6(4) . . . .
C38 C33 C34 C35 -0.8(3) . . . .
C38 C33 P3 C32 -92.9(2) . . . .
C38 C33 P3 C39 31.5(2) . . . .
C38 C33 P3 N3 151.25(18) . . . .
C39 C40 C41 C42 0.3(4) . . . .
C40 C39 C44 C43 2.5(3) . . . .
C40 C39 P3 C32 179.40(18) . . . .
C40 C39 P3 C33 55.6(2) . . . .
C40 C39 P3 N3 -62.8(2) . . . .
C40 C41 C42 C43 0.8(4) . . . .
C41 C42 C43 C44 -0.3(4) . . . .
C42 C43 C44 C39 -1.4(4) . . . .
C44 C39 C40 C41 -2.0(3) . . . .
C44 C39 P3 C32 -1.9(2) . . . .
C44 C39 P3 C33 -125.64(18) . . . .
C44 C39 P3 N3 115.93(18) . . . .
C48 C49 C50 C51 0.1(4) . . . .
C49 C48 C53 C52 1.9(4) . . . .
C49 C48 P4 C32 -175.06(18) . . . .
C49 C48 P4 C54 63.6(2) . . . .
C49 C48 P4 N4 -56.7(2) . . . .
C49 C50 C51 C52 0.9(4) . . . .
C50 C51 C52 C53 -0.5(4) . . . .
C51 C52 C53 C48 -0.9(4) . . . .
C53 C48 C49 C50 -1.5(3) . . . .
C53 C48 P4 C32 3.6(2) . . . .
C53 C48 P4 C54 -117.69(19) . . . .
C53 C48 P4 N4 122.02(19) . . . .
C54 C55 C56 C57 -0.1(4) . . . .
C55 C54 C59 C58 0.3(3) . . . .
C55 C54 P4 C32 -90.2(2) . . . .
C55 C54 P4 C48 32.6(2) . . . .
C55 C54 P4 N4 153.65(17) . . . .
C55 C56 C57 C58 0.5(4) . . . .
C56 C57 C58 C59 -0.4(4) . . . .
C57 C58 C59 C54 0.0(4) . . . .
C59 C54 C55 C56 -0.3(3) . . . .
C59 C54 P4 C32 81.36(19) . . . .
C59 C54 P4 C48 -155.88(17) . . . .
C59 C54 P4 N4 -34.8(2) . . . .
Si1 N1 P1 C1 -174.66(15) . . . .
Si1 N1 P1 C2 -49.89(19) . . . .
Si1 N1 P1 C8 65.71(17) . . . .
Si2 N2 P2 C1 -179.45(15) . . . .
Si2 N2 P2 C17 58.84(18) . . . .
Si2 N2 P2 C23 -55.41(19) . . . .
Si3 N3 P3 C32 178.32(15) . . . .
Si3 N3 P3 C33 -59.00(17) . . . .
Si3 N3 P3 C39 53.57(18) . . . .
Si4 N4 P4 C32 -178.28(14) . . . .
Si4 N4 P4 C48 57.58(16) . . . .
Si4 N4 P4 C54 -57.33(16) . . . .
P1 C1 P2 C17 -59.0(6) . . . .
P1 C1 P2 C23 56.2(6) . . . .
P1 C1 P2 N2 -179.1(5) . . . .
P1 C2 C3 C4 176.9(2) . . . .
P1 C2 C7 C6 -176.6(2) . . . .
P1 C8 C9 C10 -169.1(2) . . . .
P1 C8 C13 C12 170.5(2) . . . .
P1 N1 Si1 C14 -39.7(2) . . . .
P1 N1 Si1 C15 -157.89(16) . . . .
P1 N1 Si1 C16 82.84(18) . . . .
P2 C1 P1 C2 49.3(6) . . . .
P2 C1 P1 C8 -66.0(6) . . . .
P2 C1 P1 N1 175.2(5) . . . .
P2 C17 C18 C19 -175.72(19) . . . .
P2 C17 C22 C21 175.5(2) . . . .
P2 C23 C24 C25 -178.2(2) . . . .
P2 C23 C28 C27 178.6(2) . . . .
P2 N2 Si2 C29 85.96(18) . . . .
P2 N2 Si2 C30 -36.0(2) . . . .
P2 N2 Si2 C31 -154.06(16) . . . .
P3 C32 P4 C48 -82.6(5) . . . .
P3 C32 P4 C54 33.3(5) . . . .
P3 C32 P4 N4 154.1(5) . . . .
P3 C33 C34 C35 -179.97(18) . . . .
P3 C33 C38 C37 -179.36(19) . . . .
P3 C39 C40 C41 176.75(19) . . . .
P3 C39 C44 C43 -176.22(18) . . . .
P3 N3 Si3 C45 159.93(15) . . . .
P3 N3 Si3 C46 -79.08(17) . . . .
P3 N3 Si3 C47 42.47(19) . . . .
P4 C32 P3 C33 83.0(5) . . . .
P4 C32 P3 C39 -33.5(5) . . . .
P4 C32 P3 N3 -156.6(5) . . . .
P4 C48 C49 C50 177.26(18) . . . .
P4 C48 C53 C52 -176.8(2) . . . .
P4 C54 C55 C56 171.19(18) . . . .
P4 C54 C59 C58 -171.32(18) . . . .
P4 N4 Si4 C60 159.27(14) . . . .
P4 N4 Si4 C61 -82.25(16) . . . .
P4 N4 Si4 C62 40.32(17) . . . .
Ce1 C1 P1 C2 -129.62(9) . . . .
Ce1 C1 P1 C8 115.07(10) . . . .
Ce1 C1 P1 N1 -3.69(11) . . . .
Ce1 C1 P2 C17 119.94(10) . . . .
Ce1 C1 P2 C23 -124.84(9) . . . .
Ce1 C1 P2 N2 -0.16(11) . . . .
Ce1 C32 P3 C33 -123.14(9) . . . .
Ce1 C32 P3 C39 120.36(9) . . . .
Ce1 C32 P3 N3 -2.78(10) . . . .
Ce1 C32 P4 C48 123.55(9) . . . .
Ce1 C32 P4 C54 -120.50(9) . . . .
Ce1 C32 P4 N4 0.25(10) . . . .
Ce1 N1 Si1 C14 142.69(14) . . . .
Ce1 N1 Si1 C15 24.54(16) . . . .
Ce1 N1 Si1 C16 -94.73(15) . . . .
Ce1 N1 P1 C1 3.54(10) . . . .
Ce1 N1 P1 C2 128.31(10) . . . .
Ce1 N1 P1 C8 -116.09(9) . . . .
Ce1 N2 Si2 C29 -93.51(15) . . . .
Ce1 N2 Si2 C30 144.53(13) . . . .
Ce1 N2 Si2 C31 26.46(16) . . . .
Ce1 N2 P2 C1 0.16(10) . . . .
Ce1 N2 P2 C17 -121.55(8) . . . .
Ce1 N2 P2 C23 124.19(9) . . . .
Ce1 N3 Si3 C45 -25.76(15) . . . .
Ce1 N3 Si3 C46 95.22(14) . . . .
Ce1 N3 Si3 C47 -143.23(12) . . . .
Ce1 N3 P3 C32 2.69(10) . . . .
Ce1 N3 P3 C33 125.37(8) . . . .
Ce1 N3 P3 C39 -122.05(9) . . . .
Ce1 N4 Si4 C60 -18.05(15) . . . .
Ce1 N4 Si4 C61 100.43(13) . . . .
Ce1 N4 Si4 C62 -137.00(12) . . . .
Ce1 N4 P4 C32 -0.24(10) . . . .
Ce1 N4 P4 C48 -124.38(8) . . . .
Ce1 N4 P4 C54 120.71(8) . . . .
C63 C64 C65 C66 -73.3(7) . . . .
C63 C64 C65A C66A 80.7(17) . . . .
C64 C65 C66 C67 -176.4(6) . . . .
C67 C66A C65A C64 151.1(14) . . . .
